data_1528090
loop_
_publ_author_name
'Stewner, F.'
'Hoppe, R.'

_publ_section_title
;
 Kationenreiche Oxide. Die Kristallstruktur von Li3 In O3
;
_journal_name_full 'Zeitschrift fuer Anorganische und Allgemeine Chemie'
_journal_page_first 239
_journal_page_last 258
_journal_volume 374
_journal_year 1970
_chemical_formula_sum 'In Li3 O3'
_chemical_name_systematic 'Li3 In O3'
_space_group_IT_number 165
_symmetry_space_group_name_Hall '-P 3 2"c'
_symmetry_space_group_name_H-M 'P -3 c 1'
_cell_angle_alpha 90
_cell_angle_beta 90
_cell_angle_gamma 120
_cell_formula_units_Z 12
_cell_length_a 9.6064
_cell_length_b 9.6064
_cell_length_c 10.42
_cell_volume 832.760
_citation_journal_id_ASTM ZAACAB
_cod_data_source_file Stewner_ZAACAB_1970_1254.cif
_cod_data_source_block In1Li3O3
_cod_original_cell_volume 832.7596
_cod_original_formula_sum 'In1 Li3 O3'
_cod_database_code 1528090

loop_
_symmetry_equiv_pos_as_xyz
x,y,z
-y,x-y,z
-x+y,-x,z
y,x,-z+1/2
-x,-x+y,-z+1/2
x-y,-y,-z+1/2
-x,-y,-z
y,-x+y,-z
x-y,x,-z
-y,-x,z-1/2
x,x-y,z-1/2
-x+y,y,z-1/2

loop_
_atom_site_label
_atom_site_type_symbol
_atom_site_fract_x
_atom_site_fract_y
_atom_site_fract_z
_atom_site_occupancy
_atom_site_U_iso_or_equiv
O3 O-2 0.769 0.556 0.1259 1 0.0
In3 In+3 0.3332 0 0.25 1 0.0
In2 In+3 0.3333 0.6667 0.2683 1 0.0
Li1 Li+1 0.134 0.229 0.431 1 0.0
O2 O-2 0.439 0.879 0.1359 1 0.0
Li2 Li+1 0.431 0.911 0.443 1 0.0
In1 In+3 0 0 0.25 1 0.0
O1 O-2 0.096 0.218 0.1267 1 0.0
Li3 Li+1 0.8 0.552 0.436 1 0.0
